data_4333899
loop_
_publ_author_name
'C. W. Liu'
'Yan-Ru Lin'
'Ching-Shiang Fang'
'Camille Latouche'
'Samia Kahlal'
'Jean-Yves Saillard'

_publ_section_title
;
 [Ag7(H){E2P(OR)2}6] (E = Se, S): Precursors for the Fabrication of Silver
 Nanoparticles
;
_journal_name_full 'Inorganic Chemistry'
_journal_page_first 2070
_journal_page_last 2077
_journal_paper_doi 10.1021/ic302482p
_journal_volume 52
_journal_year 2013
_chemical_formula_sum 'C24 H61 Ag7 O12 P6 S12'
_chemical_formula_weight 1867.36
_chemical_name_systematic
; 
 ? 
;
_space_group_IT_number 148
_symmetry_cell_setting trigonal
_symmetry_space_group_name_Hall '-R 3'
_symmetry_space_group_name_H-M 'R -3 :H'
_atom_sites_solution_hydrogens geom
_atom_sites_solution_primary direct
_atom_sites_solution_secondary difmap
_audit_creation_method SHELXL-97
_cell_angle_alpha 90.00
_cell_angle_beta 90.00
_cell_angle_gamma 120.00
_cell_formula_units_Z 3
_cell_length_a 21.087(3)
_cell_length_b 21.087(3)
_cell_length_c 11.6295(16)
_cell_measurement_reflns_used 1733
_cell_measurement_temperature 253(2)
_cell_measurement_theta_max 23.41
_cell_measurement_theta_min 2.84
_cell_volume 4478.4(11)
_computing_cell_refinement 'Bruker SAINT'
_computing_data_collection 'Bruker APEX2'
_computing_data_reduction 'Bruker SAINT'
_computing_molecular_graphics 'Bruker SHELXTL'
_computing_publication_material 'Bruker SHELXTL'
_computing_structure_refinement 'SHELXL-97 (Sheldrick, 1997)'
_computing_structure_solution 'SHELXS-97 (Sheldrick, 1990)'
_diffrn_ambient_temperature 253(2)
_diffrn_measured_fraction_theta_full 0.988
_diffrn_measured_fraction_theta_max 0.988
_diffrn_measurement_device_type 'Bruker APEX-II CCD'
_diffrn_measurement_method '\f and \w scans'
_diffrn_radiation_monochromator graphite
_diffrn_radiation_source 'fine-focus sealed tube'
_diffrn_radiation_type MoK\a
_diffrn_radiation_wavelength 0.71073
_diffrn_reflns_av_R_equivalents 0.0264
_diffrn_reflns_av_sigmaI/netI 0.0225
_diffrn_reflns_limit_h_max 25
_diffrn_reflns_limit_h_min -25
_diffrn_reflns_limit_k_max 24
_diffrn_reflns_limit_k_min -25
_diffrn_reflns_limit_l_max 11
_diffrn_reflns_limit_l_min -13
_diffrn_reflns_number 6426
_diffrn_reflns_theta_full 25.11
_diffrn_reflns_theta_max 25.11
_diffrn_reflns_theta_min 1.93
_diffrn_standards_number 0
_exptl_absorpt_coefficient_mu 2.872
_exptl_absorpt_correction_T_max 0.7430
_exptl_absorpt_correction_T_min 0.5838
_exptl_absorpt_correction_type multi-scan
_exptl_absorpt_process_details SADABS
_exptl_crystal_colour colourless
_exptl_crystal_density_diffrn 2.077
_exptl_crystal_description block
_exptl_crystal_F_000 2736
_exptl_crystal_size_max 0.21
_exptl_crystal_size_mid 0.18
_exptl_crystal_size_min 0.11
_refine_diff_density_max 0.811
_refine_diff_density_min -0.937
_refine_diff_density_rms 0.091
_refine_ls_extinction_method none
_refine_ls_goodness_of_fit_ref 1.043
_refine_ls_hydrogen_treatment constr
_refine_ls_matrix_type full
_refine_ls_number_parameters 129
_refine_ls_number_reflns 1764
_refine_ls_number_restraints 0
_refine_ls_restrained_S_all 1.043
_refine_ls_R_factor_all 0.0868
_refine_ls_R_factor_gt 0.0605
_refine_ls_shift/su_max 0.001
_refine_ls_shift/su_mean 0.000
_refine_ls_structure_factor_coef Fsqd
_refine_ls_weighting_details 'calc w=1/[\s^2^(Fo^2^)+(0.0704P)^2^+37.0197P] where P=(Fo^2^+2Fc^2^)/3'
_refine_ls_weighting_scheme calc
_refine_ls_wR_factor_gt 0.1504
_refine_ls_wR_factor_ref 0.1733
_reflns_number_gt 1221
_reflns_number_total 1764
_reflns_threshold_expression >2sigma(I)
_cod_data_source_file ic302482p_si_002_2.cif
_cod_data_source_block 4
_cod_original_cell_volume 4478.6(11)
_cod_original_sg_symbol_H-M 'R -3'
_cod_database_code 4333899

loop_
_symmetry_equiv_pos_as_xyz
'x, y, z'
'-y, x-y, z'
'-x+y, -x, z'
'x+2/3, y+1/3, z+1/3'
'-y+2/3, x-y+1/3, z+1/3'
'-x+y+2/3, -x+1/3, z+1/3'
'x+1/3, y+2/3, z+2/3'
'-y+1/3, x-y+2/3, z+2/3'
'-x+y+1/3, -x+2/3, z+2/3'
'-x, -y, -z'
'y, -x+y, -z'
'x-y, x, -z'
'-x+2/3, -y+1/3, -z+1/3'
'y+2/3, -x+y+1/3, -z+1/3'
'x-y+2/3, x+1/3, -z+1/3'
'-x+1/3, -y+2/3, -z+2/3'
'y+1/3, -x+y+2/3, -z+2/3'
'x-y+1/3, x+2/3, -z+2/3'

loop_
_atom_site_label
_atom_site_type_symbol
_atom_site_fract_x
_atom_site_fract_y
_atom_site_fract_z
_atom_site_U_iso_or_equiv
_atom_site_adp_type
_atom_site_occupancy
_atom_site_symmetry_multiplicity
_atom_site_calc_flag
_atom_site_refinement_flags
_atom_site_disorder_assembly
_atom_site_disorder_group
Ag1 Ag 0.0000 1.0000 0.1625(3) 0.1000(7) Uani 0.50 3 d SP . .
Ag2 Ag 0.0000 1.0000 0.2563(3) 0.0907(8) Uani 0.39 3 d SP . .
Ag3 Ag -0.01180(8) 0.90817(9) 0.05823(13) 0.0988(5) Uani 0.50 1 d P . .
Ag4 Ag 0.13787(10) 1.12050(10) 0.08226(15) 0.0806(5) Uani 0.37 1 d P . .
P1 P 0.16161(11) 0.97931(13) 0.21564(19) 0.0870(7) Uani 1 1 d . . .
S1 S -0.08909(13) 0.79727(11) -0.0862(2) 0.0993(7) Uani 1 1 d . . .
S2 S 0.13202(12) 1.05188(13) 0.25646(19) 0.0925(7) Uani 1 1 d . A .
O1 O 0.1663(5) 0.9407(5) 0.3232(6) 0.142(3) Uani 1 1 d . A .
O2 O 0.2429(11) 1.0055(14) 0.225(2) 0.142(6) Uani 0.50 1 d P A 1
O2' O 0.2437(8) 1.0317(12) 0.1724(16) 0.133(8) Uani 0.50 1 d P A 2
C1 C 0.1082(7) 0.8997(8) 0.3965(13) 0.161(5) Uani 1 1 d . . .
H1A H 0.0665 0.8654 0.3509 0.193 Uiso 1 1 calc R A .
H1B H 0.0948 0.9324 0.4343 0.193 Uiso 1 1 calc R . .
C2 C 0.1214(10) 0.8606(9) 0.4807(10) 0.186(7) Uani 1 1 d . A .
H2A H 0.0786 0.8344 0.5279 0.280 Uiso 1 1 calc R . .
H2B H 0.1620 0.8939 0.5275 0.280 Uiso 1 1 calc R . .
H2C H 0.1327 0.8265 0.4445 0.280 Uiso 1 1 calc R . .
C3 C 0.2941(16) 1.022(2) 0.154(3) 0.172(13) Uani 0.50 1 d P A 1
H3A H 0.2910 0.9746 0.1422 0.206 Uiso 0.50 1 calc PR A 1
H3B H 0.2740 1.0298 0.0841 0.206 Uiso 0.50 1 calc PR A 1
C4 C 0.3667(12) 1.069(3) 0.140(5) 0.158(18) Uani 0.50 1 d P A 1
H4A H 0.3850 1.0510 0.0791 0.238 Uiso 0.50 1 calc PR A 1
H4B H 0.3921 1.0717 0.2098 0.238 Uiso 0.50 1 calc PR A 1
H4C H 0.3746 1.1161 0.1196 0.238 Uiso 0.50 1 calc PR A 1
C3' C 0.2954(18) 1.0672(14) 0.190(4) 0.148(11) Uani 0.50 1 d P A 2
H3C H 0.3032 1.0580 0.2694 0.178 Uiso 0.50 1 calc PR A 2
H3D H 0.2996 1.1152 0.1895 0.178 Uiso 0.50 1 calc PR A 2
C4' C 0.356(4) 1.074(5) 0.126(8) 0.24(3) Uiso 0.50 1 d P A 2
H4'A H 0.4010 1.1140 0.1551 0.361 Uiso 0.50 1 calc PR A 2
H4'B H 0.3508 1.0825 0.0463 0.361 Uiso 0.50 1 calc PR A 2
H4'C H 0.3582 1.0294 0.1324 0.361 Uiso 0.50 1 calc PR A 2
H0 H 0.0000 1.0000 0.0000 0.10(6) Uiso 1 6 d S . .

loop_
_atom_site_aniso_label
_atom_site_aniso_U_11
_atom_site_aniso_U_22
_atom_site_aniso_U_33
_atom_site_aniso_U_23
_atom_site_aniso_U_13
_atom_site_aniso_U_12
Ag1 0.1060(12) 0.1060(12) 0.0881(18) 0.000 0.000 0.0530(6)
Ag2 0.0885(12) 0.0885(12) 0.095(2) 0.000 0.000 0.0442(6)
Ag3 0.1042(10) 0.0943(10) 0.0987(10) 0.0061(8) 0.0033(7) 0.0503(9)
Ag4 0.0704(10) 0.0756(10) 0.0839(11) -0.0053(8) -0.0082(8) 0.0276(8)
P1 0.0731(12) 0.1108(16) 0.0861(14) 0.0147(11) -0.0043(10) 0.0527(12)
S1 0.1030(16) 0.0610(11) 0.1161(17) -0.0114(11) 0.0085(13) 0.0277(10)
S2 0.0979(14) 0.0988(14) 0.0846(14) -0.0144(11) -0.0285(11) 0.0521(12)
O1 0.174(8) 0.181(7) 0.114(5) 0.044(5) 0.011(5) 0.120(7)
O2 0.104(13) 0.18(2) 0.155(18) 0.003(14) -0.020(13) 0.080(14)
O2' 0.045(6) 0.185(17) 0.137(14) 0.095(12) 0.009(7) 0.035(9)
C1 0.126(9) 0.166(12) 0.196(13) 0.080(11) 0.036(9) 0.076(9)
C2 0.31(2) 0.252(17) 0.113(8) 0.075(10) 0.065(11) 0.230(17)
C3 0.079(18) 0.18(3) 0.21(3) -0.01(3) 0.049(19) 0.04(2)
C4 0.035(8) 0.18(3) 0.23(4) -0.05(2) 0.004(12) 0.030(11)
C3' 0.10(2) 0.094(17) 0.24(4) 0.00(2) 0.04(2) 0.038(16)

loop_
_atom_type_symbol
_atom_type_description
_atom_type_scat_dispersion_real
_atom_type_scat_dispersion_imag
_atom_type_scat_source
C C 0.0033 0.0016 'International Tables Vol C Tables 4.2.6.8 and 6.1.1.4'
H H 0.0000 0.0000 'International Tables Vol C Tables 4.2.6.8 and 6.1.1.4'
O O 0.0106 0.0060 'International Tables Vol C Tables 4.2.6.8 and 6.1.1.4'
P P 0.1023 0.0942 'International Tables Vol C Tables 4.2.6.8 and 6.1.1.4'
S S 0.1246 0.1234 'International Tables Vol C Tables 4.2.6.8 and 6.1.1.4'
Ag Ag -0.8971 1.1015 'International Tables Vol C Tables 4.2.6.8 and 6.1.1.4'

loop_
_geom_angle_atom_site_label_1
_geom_angle_atom_site_label_2
_geom_angle_atom_site_label_3
_geom_angle
_geom_angle_site_symmetry_1
_geom_angle_site_symmetry_3
Ag2 Ag1 Ag3 123.59(8) . 3_465
Ag2 Ag1 Ag3 123.60(8) . .
Ag3 Ag1 Ag3 92.34(11) 3_465 .
Ag2 Ag1 Ag3 123.59(8) . 2_675
Ag3 Ag1 Ag3 92.34(11) 3_465 2_675
Ag3 Ag1 Ag3 92.34(11) . 2_675
Ag2 Ag1 S2 65.77(8) . .
Ag3 Ag1 S2 152.45(8) 3_465 .
Ag3 Ag1 S2 102.92(7) . .
Ag3 Ag1 S2 64.59(7) 2_675 .
Ag2 Ag1 S2 65.77(8) . 3_465
Ag3 Ag1 S2 102.92(7) 3_465 3_465
Ag3 Ag1 S2 64.60(7) . 3_465
Ag3 Ag1 S2 152.45(8) 2_675 3_465
S2 Ag1 S2 104.32(9) . 3_465
Ag2 Ag1 S2 65.77(8) . 2_675
Ag3 Ag1 S2 64.59(7) 3_465 2_675
Ag3 Ag1 S2 152.45(8) . 2_675
Ag3 Ag1 S2 102.92(7) 2_675 2_675
S2 Ag1 S2 104.32(9) . 2_675
S2 Ag1 S2 104.32(9) 3_465 2_675
Ag2 Ag1 Ag4 108.78(7) . 3_465
Ag3 Ag1 Ag4 102.58(9) 3_465 3_465
Ag3 Ag1 Ag4 14.81(5) . 3_465
Ag3 Ag1 Ag4 102.39(9) 2_675 3_465
S2 Ag1 Ag4 97.24(6) . 3_465
S2 Ag1 Ag4 52.23(6) 3_465 3_465
S2 Ag1 Ag4 151.98(6) 2_675 3_465
Ag2 Ag1 Ag4 108.78(7) . .
Ag3 Ag1 Ag4 102.39(9) 3_465 .
Ag3 Ag1 Ag4 102.58(9) . .
Ag3 Ag1 Ag4 14.81(5) 2_675 .
S2 Ag1 Ag4 52.23(6) . .
S2 Ag1 Ag4 151.98(6) 3_465 .
S2 Ag1 Ag4 97.24(6) 2_675 .
Ag4 Ag1 Ag4 110.15(6) 3_465 .
Ag2 Ag1 Ag4 108.78(7) . 2_675
Ag3 Ag1 Ag4 14.81(5) 3_465 2_675
Ag3 Ag1 Ag4 102.39(9) . 2_675
Ag3 Ag1 Ag4 102.58(9) 2_675 2_675
S2 Ag1 Ag4 151.98(6) . 2_675
S2 Ag1 Ag4 97.24(6) 3_465 2_675
S2 Ag1 Ag4 52.23(6) 2_675 2_675
Ag4 Ag1 Ag4 110.15(6) 3_465 2_675
Ag4 Ag1 Ag4 110.15(6) . 2_675
Ag2 Ag1 Ag3 144.59(4) . 11_455
Ag3 Ag1 Ag3 46.19(6) 3_465 11_455
Ag3 Ag1 Ag3 46.19(6) . 11_455
Ag3 Ag1 Ag3 91.82(11) 2_675 11_455
S2 Ag1 Ag3 142.27(9) . 11_455
S2 Ag1 Ag3 82.85(7) 3_465 11_455
S2 Ag1 Ag3 109.69(7) 2_675 11_455
Ag4 Ag1 Ag3 57.62(6) 3_465 11_455
Ag4 Ag1 Ag3 106.63(10) . 11_455
Ag4 Ag1 Ag3 57.46(6) 2_675 11_455
Ag2 Ag1 Ag3 144.59(4) . 12_665
Ag3 Ag1 Ag3 91.82(11) 3_465 12_665
Ag3 Ag1 Ag3 46.19(6) . 12_665
Ag3 Ag1 Ag3 46.19(6) 2_675 12_665
S2 Ag1 Ag3 82.85(7) . 12_665
S2 Ag1 Ag3 109.69(7) 3_465 12_665
S2 Ag1 Ag3 142.27(9) 2_675 12_665
Ag4 Ag1 Ag3 57.46(6) 3_465 12_665
Ag4 Ag1 Ag3 57.62(6) . 12_665
Ag4 Ag1 Ag3 106.63(10) 2_675 12_665
Ag3 Ag1 Ag3 60.24(7) 11_455 12_665
Ag2 Ag1 H0 180.000(2) . .
Ag3 Ag1 H0 56.41(8) 3_465 .
Ag3 Ag1 H0 56.41(8) . .
Ag3 Ag1 H0 56.41(8) 2_675 .
S2 Ag1 H0 114.23(8) . .
S2 Ag1 H0 114.23(8) 3_465 .
S2 Ag1 H0 114.23(8) 2_675 .
Ag4 Ag1 H0 71.22(7) 3_465 .
Ag4 Ag1 H0 71.22(7) . .
Ag4 Ag1 H0 71.22(7) 2_675 .
Ag3 Ag1 H0 35.41(4) 11_455 .
Ag3 Ag1 H0 35.41(4) 12_665 .
Ag1 Ag2 S2 90.04(10) . 3_465
Ag1 Ag2 S2 90.04(10) . 2_675
S2 Ag2 S2 120.000(2) 3_465 2_675
Ag1 Ag2 S2 90.04(10) . .
S2 Ag2 S2 120.000(1) 3_465 .
S2 Ag2 S2 120.000(2) 2_675 .
Ag1 Ag2 Ag3 38.39(6) . 3_465
S2 Ag2 Ag3 89.87(9) 3_465 3_465
S2 Ag2 Ag3 57.61(8) 2_675 3_465
S2 Ag2 Ag3 122.67(13) . 3_465
Ag1 Ag2 Ag3 38.39(6) . .
S2 Ag2 Ag3 57.61(8) 3_465 .
S2 Ag2 Ag3 122.67(13) 2_675 .
S2 Ag2 Ag3 89.87(9) . .
Ag3 Ag2 Ag3 65.06(9) 3_465 .
Ag1 Ag2 Ag3 38.39(6) . 2_675
S2 Ag2 Ag3 122.67(13) 3_465 2_675
S2 Ag2 Ag3 89.87(9) 2_675 2_675
S2 Ag2 Ag3 57.61(8) . 2_675
Ag3 Ag2 Ag3 65.06(9) 3_465 2_675
Ag3 Ag2 Ag3 65.06(9) . 2_675
Ag4 Ag3 Ag1 129.46(18) 3_465 .
Ag4 Ag3 Ag3 123.57(17) 3_465 12_665
Ag1 Ag3 Ag3 89.73(6) . 12_665
Ag4 Ag3 Ag3 124.22(17) 3_465 11_455
Ag1 Ag3 Ag3 89.73(6) . 11_455
Ag3 Ag3 Ag3 88.12(9) 12_665 11_455
Ag4 Ag3 S2 69.36(15) 3_465 3_465
Ag1 Ag3 S2 66.47(9) . 3_465
Ag3 Ag3 S2 152.83(10) 12_665 3_465
Ag3 Ag3 S2 103.94(9) 11_455 3_465
Ag4 Ag3 S1 66.44(15) 3_465 12_665
Ag1 Ag3 S1 104.07(8) . 12_665
Ag3 Ag3 S1 65.43(8) 12_665 12_665
Ag3 Ag3 S1 149.63(11) 11_455 12_665
S2 Ag3 S1 106.36(10) 3_465 12_665
Ag4 Ag3 S1 65.47(15) 3_465 .
Ag1 Ag3 S1 150.65(10) . .
Ag3 Ag3 S1 101.30(10) 12_665 .
Ag3 Ag3 S1 63.87(9) 11_455 .
S2 Ag3 S1 105.86(9) 3_465 .
S1 Ag3 S1 105.25(8) 12_665 .
Ag4 Ag3 Ag4 108.41(15) 3_465 10_575
Ag1 Ag3 Ag4 100.49(7) . 10_575
Ag3 Ag3 Ag4 99.80(8) 12_665 10_575
Ag3 Ag3 Ag4 15.92(5) 11_455 10_575
S2 Ag3 Ag4 97.40(8) 3_465 10_575
S1 Ag3 Ag4 150.99(9) 12_665 10_575
S1 Ag3 Ag4 51.09(7) . 10_575
Ag4 Ag3 Ag4 107.92(14) 3_465 11_455
Ag1 Ag3 Ag4 100.28(7) . 11_455
Ag3 Ag3 Ag4 15.75(5) 12_665 11_455
Ag3 Ag3 Ag4 99.77(8) 11_455 11_455
S2 Ag3 Ag4 152.53(9) 3_465 11_455
S1 Ag3 Ag4 51.63(7) 12_665 11_455
S1 Ag3 Ag4 96.87(7) . 11_455
Ag4 Ag3 Ag4 108.95(8) 10_575 11_455
Ag4 Ag3 Ag2 111.44(16) 3_465 .
Ag1 Ag3 Ag2 18.02(6) . .
Ag3 Ag3 Ag2 102.58(6) 12_665 .
Ag3 Ag3 Ag2 102.58(6) 11_455 .
S2 Ag3 Ag2 51.40(7) 3_465 .
S1 Ag3 Ag2 97.79(7) 12_665 .
S1 Ag3 Ag2 152.04(8) . .
Ag4 Ag3 Ag2 110.12(7) 10_575 .
Ag4 Ag3 Ag2 109.92(6) 11_455 .
Ag4 Ag3 Ag1 142.35(16) 3_465 10_575
Ag1 Ag3 Ag1 88.18(11) . 10_575
Ag3 Ag3 Ag1 44.08(5) 12_665 10_575
Ag3 Ag3 Ag1 44.08(5) 11_455 10_575
S2 Ag3 Ag1 140.92(8) 3_465 10_575
S1 Ag3 Ag1 108.48(8) 12_665 10_575
S1 Ag3 Ag1 81.49(7) . 10_575
Ag4 Ag3 Ag1 56.92(4) 10_575 10_575
Ag4 Ag3 Ag1 56.85(4) 11_455 10_575
Ag2 Ag3 Ag1 106.20(9) . 10_575
Ag4 Ag3 Ag3 146.29(17) 3_465 3_465
Ag1 Ag3 Ag3 43.83(5) . 3_465
Ag3 Ag3 Ag3 90.0 12_665 3_465
Ag3 Ag3 Ag3 45.94(5) 11_455 3_465
S2 Ag3 Ag3 81.78(7) 3_465 3_465
S1 Ag3 Ag3 141.57(9) 12_665 3_465
S1 Ag3 Ag3 108.41(9) . 3_465
Ag4 Ag3 Ag3 57.32(6) 10_575 3_465
Ag4 Ag3 Ag3 105.72(5) 11_455 3_465
Ag2 Ag3 Ag3 57.47(5) . 3_465
Ag1 Ag3 Ag3 59.88(4) 10_575 3_465
Ag4 Ag3 H0 176.56(18) 3_465 .
Ag1 Ag3 H0 53.95(8) . .
Ag3 Ag3 H0 54.29(2) 12_665 .
Ag3 Ag3 H0 54.29(2) 11_455 .
S2 Ag3 H0 113.78(9) 3_465 .
S1 Ag3 H0 113.16(9) 12_665 .
S1 Ag3 H0 111.77(9) . .
Ag4 Ag3 H0 70.18(5) 10_575 .
Ag4 Ag3 H0 70.01(5) 11_455 .
Ag2 Ag3 H0 71.97(7) . .
Ag1 Ag3 H0 34.23(4) 10_575 .
Ag3 Ag3 H0 35.71(2) 3_465 .
Ag3 Ag4 S1 92.24(16) 2_675 10_575
Ag3 Ag4 S1 93.52(16) 2_675 2_675
S1 Ag4 S1 120.71(9) 10_575 2_675
Ag3 Ag4 S2 89.20(15) 2_675 .
S1 Ag4 S2 119.52(11) 10_575 .
S1 Ag4 S2 119.53(10) 2_675 .
Ag3 Ag4 Ag1 35.72(14) 2_675 .
S1 Ag4 Ag1 91.30(8) 10_575 .
S1 Ag4 Ag1 123.65(10) 2_675 .
S2 Ag4 Ag1 59.00(8) . .
Ag3 Ag4 Ag3 40.51(13) 2_675 10_575
S1 Ag4 Ag3 59.23(8) 10_575 10_575
S1 Ag4 Ag3 91.03(8) 2_675 10_575
S2 Ag4 Ag3 124.62(8) . 10_575
Ag1 Ag4 Ag3 65.62(6) . 10_575
Ag3 Ag4 Ag3 40.02(14) 2_675 12_665
S1 Ag4 Ag3 124.81(9) 10_575 12_665
S1 Ag4 Ag3 58.13(8) 2_675 12_665
S2 Ag4 Ag3 91.42(8) . 12_665
Ag1 Ag4 Ag3 65.53(6) . 12_665
Ag3 Ag4 Ag3 65.58(6) 10_575 12_665
Ag3 Ag4 Ag4 55.79(13) 2_675 11_455
S1 Ag4 Ag4 137.14(9) 10_575 11_455
S1 Ag4 Ag4 46.25(8) 2_675 11_455
S2 Ag4 Ag4 90.48(7) . 11_455
Ag1 Ag4 Ag4 78.23(4) . 11_455
Ag3 Ag4 Ag4 78.87(5) 10_575 11_455
Ag3 Ag4 Ag4 15.84(3) 12_665 11_455
Ag3 Ag4 Ag4 56.23(12) 2_675 12_665
S1 Ag4 Ag4 46.64(7) 10_575 12_665
S1 Ag4 Ag4 91.51(9) 2_675 12_665
S2 Ag4 Ag4 135.99(8) . 12_665
Ag1 Ag4 Ag4 78.23(4) . 12_665
Ag3 Ag4 Ag4 15.80(3) 10_575 12_665
Ag3 Ag4 Ag4 78.89(5) 12_665 12_665
Ag4 Ag4 Ag4 90.51(7) 11_455 12_665
O2 P1 O1 76.8(10) . .
O2 P1 O2' 30.3(8) . .
O1 P1 O2' 106.9(6) . .
O2 P1 S1 113.2(9) . 12_665
O1 P1 S1 112.4(4) . 12_665
O2' P1 S1 104.3(8) . 12_665
O2 P1 S2 115.9(9) . .
O1 P1 S2 110.3(3) . .
O2' P1 S2 101.1(9) . .
S1 P1 S2 120.18(12) 12_665 .
P1 S1 Ag4 112.54(13) 11_455 10_575
P1 S1 Ag4 108.03(12) 11_455 3_465
Ag4 S1 Ag4 87.11(10) 10_575 3_465
P1 S1 Ag3 104.57(11) 11_455 11_455
Ag4 S1 Ag3 21.32(5) 10_575 11_455
Ag4 S1 Ag3 70.24(8) 3_465 11_455
P1 S1 Ag3 103.21(11) 11_455 .
Ag4 S1 Ag3 69.68(9) 10_575 .
Ag4 S1 Ag3 21.01(5) 3_465 .
Ag3 S1 Ag3 50.70(8) 11_455 .
P1 S2 Ag2 112.66(12) . .
P1 S2 Ag4 108.39(12) . .
Ag2 S2 Ag4 88.48(11) . .
P1 S2 Ag3 103.10(11) . 2_675
Ag2 S2 Ag3 70.99(10) . 2_675
Ag4 S2 Ag3 21.44(5) . 2_675
P1 S2 Ag1 104.65(11) . .
Ag2 S2 Ag1 24.18(8) . .
Ag4 S2 Ag1 68.77(8) . .
Ag3 S2 Ag1 48.94(7) 2_675 .
C1 O1 P1 124.4(8) . .
C3 O2 P1 135(3) . .
C3' O2' P1 149(3) . .
O1 C1 C2 115.1(12) . .
O1 C1 H1A 108.5 . .
C2 C1 H1A 108.5 . .
O1 C1 H1B 108.5 . .
C2 C1 H1B 108.5 . .
H1A C1 H1B 107.5 . .
C1 C2 H2A 109.5 . .
C1 C2 H2B 109.5 . .
H2A C2 H2B 109.5 . .
C1 C2 H2C 109.5 . .
H2A C2 H2C 109.5 . .
H2B C2 H2C 109.5 . .
C4 C3 O2 141(4) . .
C4 C3 H3A 101.8 . .
O2 C3 H3A 101.8 . .
C4 C3 H3B 101.8 . .
O2 C3 H3B 101.8 . .
H3A C3 H3B 104.7 . .
C3 C4 H4A 109.5 . .
C3 C4 H4B 109.5 . .
H4A C4 H4B 109.5 . .
C3 C4 H4C 109.5 . .
H4A C4 H4C 109.5 . .
H4B C4 H4C 109.5 . .
O2' C3' C4' 124(5) . .
O2' C3' H3C 106.4 . .
C4' C3' H3C 106.4 . .
O2' C3' H3D 106.4 . .
C4' C3' H3D 106.4 . .
H3C C3' H3D 106.4 . .
C3' C4' H4'A 109.5 . .
C3' C4' H4'B 109.5 . .
H4'A C4' H4'B 109.5 . .
C3' C4' H4'C 109.5 . .
H4'A C4' H4'C 109.5 . .
H4'B C4' H4'C 109.5 . .

loop_
_geom_bond_atom_site_label_1
_geom_bond_atom_site_label_2
_geom_bond_distance
_geom_bond_site_symmetry_2
Ag1 Ag2 1.091(4) .
Ag1 Ag3 2.191(2) 3_465
Ag1 Ag3 2.191(2) .
Ag1 Ag3 2.191(2) 2_675
Ag1 S2 2.664(2) .
Ag1 S2 2.664(2) 3_465
Ag1 S2 2.664(2) 2_675
Ag1 Ag4 2.897(2) 3_465
Ag1 Ag4 2.897(2) .
Ag1 Ag4 2.897(2) 2_675
Ag1 Ag3 3.149(3) 11_455
Ag1 Ag3 3.149(3) 12_665
Ag1 H0 1.889(3) .
Ag2 S2 2.429(2) 3_465
Ag2 S2 2.429(2) 2_675
Ag2 S2 2.429(2) .
Ag2 Ag3 2.939(3) 3_465
Ag2 Ag3 2.939(3) .
Ag2 Ag3 2.939(3) 2_675
Ag3 Ag4 0.9594(18) 3_465
Ag3 Ag3 2.272(2) 12_665
Ag3 Ag3 2.272(2) 11_455
Ag3 S2 2.625(3) 3_465
Ag3 S1 2.637(3) 12_665
Ag3 S1 2.671(3) .
Ag3 Ag4 2.915(3) 10_575
Ag3 Ag4 2.922(3) 11_455
Ag3 Ag1 3.149(3) 10_575
Ag3 Ag3 3.161(3) 3_465
Ag3 H0 1.9464(18) .
Ag4 Ag3 0.9594(18) 2_675
Ag4 S1 2.419(3) 10_575
Ag4 S1 2.434(3) 2_675
Ag4 S2 2.456(3) .
Ag4 Ag3 2.915(3) 10_575
Ag4 Ag3 2.922(3) 12_665
Ag4 Ag4 3.344(3) 11_455
Ag4 Ag4 3.344(3) 12_665
P1 O2 1.520(19) .
P1 O1 1.523(7) .
P1 O2' 1.599(15) .
P1 S1 1.978(3) 12_665
P1 S2 1.978(3) .
S1 P1 1.978(3) 11_455
S1 Ag4 2.419(3) 10_575
S1 Ag4 2.434(3) 3_465
S1 Ag3 2.637(3) 11_455
S2 Ag3 2.625(3) 2_675
O1 C1 1.384(13) .
O2 C3 1.27(3) .
O2' C3' 0.99(3) .
C1 C2 1.396(15) .
C1 H1A 0.9700 .
C1 H1B 0.9700 .
C2 H2A 0.9600 .
C2 H2B 0.9600 .
C2 H2C 0.9600 .
C3 C4 1.35(4) .
C3 H3A 0.9700 .
C3 H3B 0.9700 .
C4 H4A 0.9600 .
C4 H4B 0.9600 .
C4 H4C 0.9600 .
C3' C4' 1.44(8) .
C3' H3C 0.9700 .
C3' H3D 0.9700 .
C4' H4'A 0.9600 .
C4' H4'B 0.9600 .
C4' H4'C 0.9600 .
